data_7117961
loop_
_publ_author_name
'Geetha Bolla'
'Ashwini Nangia'

_publ_section_title
;
 Multicomponent ternary cocrystals of the sulfonamide group with
 pyridine-amides and lactams
;
_journal_name_full Chem.Commun.
_journal_page_first 15578
_journal_paper_doi 10.1039/C5cc06475A
_journal_volume 51
_journal_year 2015
_chemical_compound_source synthetic
_chemical_formula_moiety 2(C7H7NO4S),C6H6N2O,2(C6H7NO2)
_chemical_formula_sum 'C32 H34 N6 O13 S2'
_chemical_formula_weight 774.77
_chemical_melting_point 431
_chemical_name_common 'Sulfonamide benzoic acid; nicotinamide; 3methoxy 2pyridone'
_chemical_name_systematic 'Sulfonamide benzoic acid; nicotinamide; 3methoxy 2pyridone'
_space_group_IT_number 9
_symmetry_cell_setting monoclinic
_symmetry_space_group_name_Hall 'C -2yc'
_symmetry_space_group_name_H-M 'C 1 c 1'
_atom_sites_solution_hydrogens geom
_atom_sites_solution_primary direct
_atom_sites_solution_secondary difmap
_audit_creation_method SHELXL-97
_audit_update_record
;
2015-07-22 deposited with the CCDC.
2015-08-27 downloaded from the CCDC.
;
_cell_angle_alpha 90.00
_cell_angle_beta 91.962(2)
_cell_angle_gamma 90.00
_cell_formula_units_Z 4
_cell_length_a 13.2514(3)
_cell_length_b 7.05170(19)
_cell_length_c 38.1412(9)
_cell_measurement_reflns_used 4131
_cell_measurement_temperature 298(2)
_cell_measurement_theta_max 71.5320
_cell_measurement_theta_min 4.1310
_cell_volume 3562.01(15)
_computing_structure_refinement 'SHELXL-97 (Sheldrick, 1997)'
_computing_structure_solution 'SHELXS-97 (Sheldrick, 1990)'
_diffrn_ambient_temperature 298(2)
_diffrn_measured_fraction_theta_full 0.999
_diffrn_measured_fraction_theta_max 0.999
_diffrn_measurement_device_type 'Xcalibur, Eos, Gemini'
_diffrn_measurement_method '\w scans'
_diffrn_radiation_monochromator graphite
_diffrn_radiation_source 'fine-focus sealed tube'
_diffrn_radiation_type CuK\a
_diffrn_radiation_wavelength 1.54184
_diffrn_reflns_av_R_equivalents 0.0176
_diffrn_reflns_av_sigmaI/netI 0.0181
_diffrn_reflns_limit_h_max 14
_diffrn_reflns_limit_h_min -15
_diffrn_reflns_limit_k_max 7
_diffrn_reflns_limit_k_min -8
_diffrn_reflns_limit_l_max 39
_diffrn_reflns_limit_l_min -44
_diffrn_reflns_number 6038
_diffrn_reflns_theta_full 65.05
_diffrn_reflns_theta_max 65.05
_diffrn_reflns_theta_min 4.64
_exptl_absorpt_coefficient_mu 2.002
_exptl_absorpt_correction_T_max 1.00000
_exptl_absorpt_correction_T_min 0.60744
_exptl_absorpt_correction_type multi-scan
_exptl_crystal_colour COLORLES
_exptl_crystal_density_diffrn 1.445
_exptl_crystal_density_method 'not measured'
_exptl_crystal_description PLATE
_exptl_crystal_F_000 1616
_exptl_crystal_recrystallization_method 'Re-crystallisation from solvent: EtOAC, THF'
_exptl_crystal_size_max 0.22
_exptl_crystal_size_mid 0.20
_exptl_crystal_size_min 0.18
_refine_diff_density_max 0.200
_refine_diff_density_min -0.277
_refine_diff_density_rms 0.045
_refine_ls_abs_structure_details 'Flack H D (1983), Acta Cryst. A39, 876-881'
_refine_ls_abs_structure_Flack 0.040(13)
_refine_ls_extinction_method none
_refine_ls_goodness_of_fit_ref 1.081
_refine_ls_hydrogen_treatment mixed
_refine_ls_matrix_type full
_refine_ls_number_parameters 505
_refine_ls_number_reflns 3639
_refine_ls_number_restraints 2
_refine_ls_restrained_S_all 1.080
_refine_ls_R_factor_all 0.0324
_refine_ls_R_factor_gt 0.0320
_refine_ls_shift/su_max 0.000
_refine_ls_shift/su_mean 0.000
_refine_ls_structure_factor_coef Fsqd
_refine_ls_weighting_details 'calc w=1/[\s^2^(Fo^2^)+(0.0624P)^2^+0.3910P] where P=(Fo^2^+2Fc^2^)/3'
_refine_ls_weighting_scheme calc
_refine_ls_wR_factor_gt 0.0851
_refine_ls_wR_factor_ref 0.0857
_reflns_number_gt 3595
_reflns_number_total 3639
_reflns_threshold_expression >2sigma(I)
_cod_data_source_file c5cc06475a2.cif
_cod_data_source_block SMBANAMOMEHP212
_cod_original_cell_volume 3562.02(15)
_cod_database_code 7117961

loop_
_symmetry_equiv_pos_as_xyz
'x, y, z'
'x, -y, z+1/2'
'x+1/2, y+1/2, z'
'x+1/2, -y+1/2, z+1/2'

loop_
_atom_site_label
_atom_site_type_symbol
_atom_site_fract_x
_atom_site_fract_y
_atom_site_fract_z
_atom_site_U_iso_or_equiv
_atom_site_adp_type
_atom_site_occupancy
_atom_site_symmetry_multiplicity
_atom_site_calc_flag
_atom_site_refinement_flags
_atom_site_disorder_assembly
_atom_site_disorder_group
S1 S 0.31326(4) 0.14902(9) 0.210850(17) 0.03829(16) Uani 1 1 d . . .
O15 O 0.44885(18) 0.6254(3) 0.26090(6) 0.0505(5) Uani 1 1 d . . .
C22 C 0.4219(2) 0.6873(4) 0.29278(8) 0.0409(6) Uani 1 1 d . . .
N2 N 0.4054(2) 0.2385(4) 0.23312(7) 0.0439(5) Uani 1 1 d . . .
O5 O 0.25363(19) 0.0449(3) 0.23461(6) 0.0554(5) Uani 1 1 d . . .
O7 O 0.01902(16) 0.9017(3) 0.17296(6) 0.0504(5) Uani 1 1 d . . .
O6 O 0.35376(18) 0.0504(3) 0.18160(6) 0.0537(5) Uani 1 1 d . . .
N3 N 0.3294(2) 0.6059(3) 0.34277(6) 0.0426(5) Uani 1 1 d . . .
H3A H 0.2912 0.5296 0.3538 0.051 Uiso 1 1 calc R . .
C5 C 0.1221(2) 0.4482(4) 0.14828(7) 0.0431(6) Uani 1 1 d . . .
H5 H 0.0874 0.4314 0.1269 0.052 Uiso 1 1 calc R . .
O14 O 0.32958(18) 0.3993(3) 0.29711(6) 0.0527(5) Uani 1 1 d . . .
C7 C 0.0396(2) 0.7665(4) 0.15443(7) 0.0406(6) Uani 1 1 d . . .
C21 C 0.3578(2) 0.5530(4) 0.31024(7) 0.0405(6) Uani 1 1 d . . .
C2 C 0.2259(2) 0.5009(4) 0.21208(7) 0.0413(6) Uani 1 1 d . . .
H2 H 0.2611 0.5180 0.2334 0.050 Uiso 1 1 calc R . .
O8 O 0.00272(17) 0.7422(3) 0.12262(5) 0.0517(5) Uani 1 1 d . . .
H23 H -0.0371 0.8279 0.1177 0.078 Uiso 1 1 calc R . .
C1 C 0.23662(19) 0.3354(4) 0.19306(7) 0.0358(5) Uani 1 1 d . . .
C6 C 0.1857(2) 0.3080(4) 0.16132(7) 0.0426(6) Uani 1 1 d . . .
H6 H 0.1941 0.1962 0.1488 0.051 Uiso 1 1 calc R . .
C4 C 0.1099(2) 0.6142(4) 0.16718(7) 0.0365(5) Uani 1 1 d . . .
C26 C 0.5158(3) 0.7436(5) 0.24206(9) 0.0556(8) Uani 1 1 d . . .
H26A H 0.4849 0.8649 0.2379 0.083 Uiso 1 1 calc R . .
H26B H 0.5300 0.6851 0.2200 0.083 Uiso 1 1 calc R . .
H26C H 0.5776 0.7600 0.2556 0.083 Uiso 1 1 calc R . .
C23 C 0.4488(3) 0.8519(4) 0.30850(9) 0.0543(8) Uani 1 1 d . . .
H23A H 0.4890 0.9378 0.2968 0.065 Uiso 1 1 calc R . .
C3 C 0.1621(2) 0.6401(4) 0.19887(8) 0.0422(6) Uani 1 1 d . . .
H3 H 0.1540 0.7520 0.2114 0.051 Uiso 1 1 calc R . .
C24 C 0.4164(3) 0.8951(5) 0.34253(11) 0.0615(9) Uani 1 1 d . . .
H24 H 0.4359 1.0080 0.3534 0.074 Uiso 1 1 calc R . .
C25 C 0.3570(2) 0.7707(5) 0.35911(9) 0.0538(8) Uani 1 1 d . . .
H25 H 0.3351 0.7973 0.3815 0.065 Uiso 1 1 calc R . .
S2 S 0.70388(5) 1.11056(11) 0.45749(2) 0.04745(18) Uani 1 1 d . . .
O17 O 0.07515(19) 0.1193(4) 0.40957(7) 0.0603(6) Uani 1 1 d . . .
N6 N 0.1926(2) 0.1392(4) 0.32777(7) 0.0465(6) Uani 1 1 d . . .
O9 O 0.6641(2) 1.2212(4) 0.48498(7) 0.0656(6) Uani 1 1 d . . .
C27 C 0.1650(2) 0.1927(4) 0.36001(8) 0.0428(6) Uani 1 1 d . . .
C28 C 0.1003(2) 0.0592(5) 0.37747(8) 0.0481(7) Uani 1 1 d . . .
C8 C 0.7846(2) 0.9380(4) 0.47728(7) 0.0433(6) Uani 1 1 d . . .
O12 O 1.00832(19) 0.3962(3) 0.51212(7) 0.0577(6) Uani 1 1 d . . .
N1 N 0.6123(3) 1.0056(5) 0.43770(9) 0.0590(7) Uani 1 1 d . . .
C11 C 0.9187(2) 0.6877(4) 0.50937(8) 0.0429(6) Uani 1 1 d . . .
C12 C 0.9099(2) 0.8698(4) 0.52177(8) 0.0451(6) Uani 1 1 d . . .
H12 H 0.9493 0.9078 0.5412 0.054 Uiso 1 1 calc R . .
C9 C 0.7913(2) 0.7559(5) 0.46462(8) 0.0501(7) Uani 1 1 d . . .
H9 H 0.7512 0.7175 0.4454 0.060 Uiso 1 1 calc R . .
O10 O 0.7608(2) 1.2063(4) 0.43166(7) 0.0708(7) Uani 1 1 d . . .
C10 C 0.8588(3) 0.6297(5) 0.48088(9) 0.0534(8) Uani 1 1 d . . .
H10 H 0.8638 0.5062 0.4726 0.064 Uiso 1 1 calc R . .
C32 C 0.0079(3) 0.0038(7) 0.42864(11) 0.0732(11) Uani 1 1 d . . .
H32A H -0.0577 0.0050 0.4171 0.110 Uiso 1 1 calc R . .
H32B H 0.0030 0.0526 0.4520 0.110 Uiso 1 1 calc R . .
H32C H 0.0330 -0.1238 0.4296 0.110 Uiso 1 1 calc R . .
C13 C 0.8437(2) 0.9978(4) 0.50589(8) 0.0467(6) Uani 1 1 d . . .
H13 H 0.8389 1.1212 0.5142 0.056 Uiso 1 1 calc R . .
C14 C 0.9920(2) 0.5589(5) 0.52832(8) 0.0471(7) Uani 1 1 d . . .
O11 O 1.03167(19) 0.6034(4) 0.55615(6) 0.0608(6) Uani 1 1 d . . .
C29 C 0.0724(3) -0.1026(5) 0.36174(10) 0.0596(8) Uani 1 1 d . . .
H29 H 0.0315 -0.1876 0.3733 0.072 Uiso 1 1 calc R . .
C30 C 0.1043(3) -0.1462(5) 0.32772(11) 0.0663(10) Uani 1 1 d . . .
H30 H 0.0838 -0.2582 0.3167 0.080 Uiso 1 1 calc R . .
C31 C 0.1645(3) -0.0240(5) 0.31145(9) 0.0527(7) Uani 1 1 d . . .
H31 H 0.1869 -0.0512 0.2891 0.063 Uiso 1 1 calc R . .
O13 O 0.36331(16) 0.4746(3) 0.10197(5) 0.0493(5) Uani 1 1 d . . .
N5 N 0.14879(18) 0.7985(4) 0.04914(7) 0.0442(5) Uani 1 1 d . . .
C16 C 0.2076(2) 0.6932(4) 0.07080(7) 0.0400(6) Uani 1 1 d . . .
H16 H 0.1977 0.5627 0.0710 0.048 Uiso 1 1 calc R . .
C15 C 0.2818(2) 0.7682(4) 0.09261(7) 0.0360(5) Uani 1 1 d . . .
C19 C 0.2973(2) 0.9635(4) 0.09248(8) 0.0453(6) Uani 1 1 d . . .
H19 H 0.3466 1.0190 0.1071 0.054 Uiso 1 1 calc R . .
N4 N 0.3893(2) 0.6973(4) 0.14330(7) 0.0501(6) Uani 1 1 d . . .
H4A H 0.4283 0.6239 0.1556 0.060 Uiso 1 1 calc R . .
H4B H 0.3772 0.8104 0.1505 0.060 Uiso 1 1 calc R . .
C20 C 0.3481(2) 0.6363(4) 0.11335(7) 0.0380(6) Uani 1 1 d . . .
C18 C 0.2376(3) 1.0721(4) 0.07012(9) 0.0525(7) Uani 1 1 d . . .
H18 H 0.2458 1.2030 0.0694 0.063 Uiso 1 1 calc R . .
C17 C 0.1657(2) 0.9848(4) 0.04884(8) 0.0485(7) Uani 1 1 d . . .
H17 H 0.1270 1.0596 0.0335 0.058 Uiso 1 1 calc R . .
H6A H 0.232(3) 0.214(6) 0.3191(10) 0.054(10) Uiso 1 1 d . . .
O16 O 0.19394(19) 0.3443(4) 0.37360(6) 0.0614(6) Uani 1 1 d . . .
H2A H 0.437(3) 0.301(5) 0.2216(9) 0.038(9) Uiso 1 1 d . . .
H1A H 0.625(3) 0.944(6) 0.4205(10) 0.049(10) Uiso 1 1 d . . .
H2B H 0.388(3) 0.287(6) 0.2527(11) 0.059(11) Uiso 1 1 d . . .
H1B H 0.571(5) 0.947(9) 0.4473(18) 0.12(2) Uiso 1 1 d . . .
H1C H 1.057(5) 0.323(10) 0.5239(17) 0.15(3) Uiso 1 1 d . . .

loop_
_atom_site_aniso_label
_atom_site_aniso_U_11
_atom_site_aniso_U_22
_atom_site_aniso_U_33
_atom_site_aniso_U_23
_atom_site_aniso_U_13
_atom_site_aniso_U_12
S1 0.0455(4) 0.0296(3) 0.0398(3) -0.0037(3) 0.0020(3) 0.0050(3)
O15 0.0608(13) 0.0485(11) 0.0429(11) -0.0033(9) 0.0123(9) -0.0159(10)
C22 0.0401(14) 0.0410(14) 0.0416(14) 0.0022(12) 0.0022(11) -0.0039(12)
N2 0.0476(14) 0.0411(13) 0.0432(14) -0.0040(11) 0.0025(11) 0.0077(11)
O5 0.0676(14) 0.0399(11) 0.0589(13) 0.0092(10) 0.0027(10) -0.0023(10)
O7 0.0596(12) 0.0406(11) 0.0503(12) -0.0068(9) -0.0067(9) 0.0124(9)
O6 0.0676(13) 0.0425(11) 0.0507(12) -0.0145(10) -0.0021(10) 0.0171(10)
N3 0.0477(13) 0.0414(13) 0.0392(13) -0.0012(10) 0.0084(10) -0.0054(10)
C5 0.0459(14) 0.0470(15) 0.0360(14) -0.0033(11) -0.0028(11) 0.0005(12)
O14 0.0651(13) 0.0477(12) 0.0461(11) -0.0084(9) 0.0128(9) -0.0216(10)
C7 0.0388(13) 0.0390(14) 0.0442(15) 0.0004(12) 0.0054(11) -0.0010(11)
C21 0.0406(14) 0.0422(15) 0.0386(14) 0.0016(11) 0.0004(11) -0.0028(12)
C2 0.0426(15) 0.0384(13) 0.0424(15) -0.0080(11) -0.0060(11) 0.0029(12)
O8 0.0642(13) 0.0516(12) 0.0387(11) -0.0035(9) -0.0053(9) 0.0184(10)
C1 0.0344(12) 0.0332(12) 0.0398(13) 0.0012(10) 0.0026(10) 0.0026(10)
C6 0.0497(15) 0.0362(13) 0.0419(15) -0.0083(11) 0.0016(11) 0.0051(12)
C4 0.0340(13) 0.0362(13) 0.0393(14) -0.0003(10) 0.0036(10) -0.0004(10)
C26 0.0636(19) 0.0550(18) 0.0490(17) 0.0089(14) 0.0137(14) -0.0076(15)
C23 0.0608(18) 0.0442(16) 0.0586(19) -0.0028(14) 0.0130(15) -0.0156(14)
C3 0.0454(15) 0.0340(13) 0.0470(16) -0.0089(11) -0.0016(12) 0.0042(11)
C24 0.071(2) 0.0457(17) 0.068(2) -0.0159(15) 0.0102(16) -0.0136(16)
C25 0.0617(19) 0.0523(18) 0.0477(17) -0.0100(14) 0.0078(14) -0.0028(15)
S2 0.0520(4) 0.0465(4) 0.0441(4) 0.0007(3) 0.0059(3) 0.0067(3)
O17 0.0654(15) 0.0665(15) 0.0502(13) 0.0060(11) 0.0185(11) -0.0122(11)
N6 0.0458(14) 0.0467(14) 0.0473(14) 0.0038(11) 0.0064(11) -0.0073(12)
O9 0.0745(16) 0.0619(15) 0.0606(15) -0.0158(12) 0.0032(11) 0.0135(13)
C27 0.0425(15) 0.0433(15) 0.0425(15) 0.0010(12) 0.0011(11) -0.0061(12)
C28 0.0448(15) 0.0494(16) 0.0504(17) 0.0100(13) 0.0039(12) -0.0057(13)
C8 0.0432(15) 0.0471(15) 0.0400(14) 0.0027(12) 0.0069(11) -0.0004(12)
O12 0.0629(14) 0.0469(12) 0.0619(15) -0.0034(10) -0.0161(11) 0.0025(11)
N1 0.0596(18) 0.0626(18) 0.0546(17) -0.0088(15) -0.0007(13) 0.0132(15)
C11 0.0408(14) 0.0480(16) 0.0399(15) 0.0049(12) 0.0020(11) -0.0068(12)
C12 0.0439(15) 0.0560(17) 0.0355(14) -0.0034(12) 0.0005(11) -0.0046(12)
C9 0.0508(16) 0.0490(16) 0.0498(17) -0.0046(13) -0.0081(13) -0.0001(13)
O10 0.0755(17) 0.0695(16) 0.0680(16) 0.0235(13) 0.0130(12) 0.0047(13)
C10 0.0553(19) 0.0462(16) 0.058(2) -0.0051(14) -0.0040(15) -0.0008(14)
C32 0.068(2) 0.084(3) 0.069(2) 0.026(2) 0.0237(18) 0.000(2)
C13 0.0491(15) 0.0480(15) 0.0433(16) -0.0054(12) 0.0053(12) -0.0007(13)
C14 0.0439(15) 0.0522(16) 0.0452(16) 0.0029(13) 0.0009(12) -0.0085(13)
O11 0.0666(14) 0.0651(14) 0.0497(13) -0.0029(11) -0.0116(11) 0.0072(11)
C29 0.0607(19) 0.0488(17) 0.070(2) 0.0068(16) 0.0081(15) -0.0171(15)
C30 0.077(2) 0.0504(19) 0.072(2) -0.0137(16) 0.0069(18) -0.0198(17)
C31 0.0588(17) 0.0483(16) 0.0511(17) -0.0081(14) 0.0032(13) -0.0052(15)
O13 0.0630(13) 0.0363(10) 0.0477(11) -0.0047(9) -0.0107(9) 0.0114(9)
N5 0.0448(12) 0.0419(12) 0.0453(13) 0.0044(10) -0.0040(10) 0.0044(10)
C16 0.0442(14) 0.0302(12) 0.0455(15) 0.0002(11) 0.0014(11) 0.0027(11)
C15 0.0437(13) 0.0315(12) 0.0331(13) -0.0013(10) 0.0039(10) 0.0025(11)
C19 0.0512(16) 0.0368(14) 0.0477(16) -0.0049(12) -0.0017(12) -0.0008(12)
N4 0.0624(15) 0.0409(13) 0.0461(13) -0.0080(11) -0.0122(11) 0.0154(11)
C20 0.0414(14) 0.0334(13) 0.0392(14) -0.0018(10) 0.0021(11) 0.0029(10)
C18 0.069(2) 0.0281(13) 0.0605(19) 0.0056(13) 0.0001(15) 0.0043(13)
C17 0.0538(16) 0.0404(15) 0.0515(16) 0.0100(13) 0.0027(13) 0.0113(13)
O16 0.0760(15) 0.0598(14) 0.0494(12) -0.0090(10) 0.0166(11) -0.0254(12)

loop_
_atom_type_symbol
_atom_type_description
_atom_type_scat_dispersion_real
_atom_type_scat_dispersion_imag
_atom_type_scat_source
C C 0.0181 0.0091 'International Tables Vol C Tables 4.2.6.8 and 6.1.1.4'
H H 0.0000 0.0000 'International Tables Vol C Tables 4.2.6.8 and 6.1.1.4'
N N 0.0311 0.0180 'International Tables Vol C Tables 4.2.6.8 and 6.1.1.4'
O O 0.0492 0.0322 'International Tables Vol C Tables 4.2.6.8 and 6.1.1.4'
S S 0.3331 0.5567 'International Tables Vol C Tables 4.2.6.8 and 6.1.1.4'

loop_
_geom_angle_atom_site_label_1
_geom_angle_atom_site_label_2
_geom_angle_atom_site_label_3
_geom_angle
_geom_angle_site_symmetry_1
_geom_angle_site_symmetry_3
O5 S1 O6 118.36(13) . .
O5 S1 N2 107.24(15) . .
O6 S1 N2 107.82(14) . .
O5 S1 C1 107.50(13) . .
O6 S1 C1 106.56(13) . .
N2 S1 C1 109.12(13) . .
C22 O15 C26 116.9(2) . .
C23 C22 O15 127.1(3) . .
C23 C22 C21 120.6(3) . .
O15 C22 C21 112.3(2) . .
C21 N3 C25 124.9(3) . .
C6 C5 C4 119.8(3) . .
O7 C7 O8 123.8(3) . .
O7 C7 C4 121.4(3) . .
O8 C7 C4 114.7(2) . .
O14 C21 N3 121.1(3) . .
O14 C21 C22 123.8(3) . .
N3 C21 C22 115.1(2) . .
C3 C2 C1 118.8(2) . .
C6 C1 C2 121.5(2) . .
C6 C1 S1 119.1(2) . .
C2 C1 S1 119.3(2) . .
C1 C6 C5 119.4(2) . .
C3 C4 C5 120.1(3) . .
C3 C4 C7 118.5(2) . .
C5 C4 C7 121.3(2) . .
C22 C23 C24 120.6(3) . .
C2 C3 C4 120.4(2) . .
C25 C24 C23 119.4(3) . .
C24 C25 N3 119.4(3) . .
O9 S2 O10 117.79(17) . .
O9 S2 N1 108.03(17) . .
O10 S2 N1 107.73(19) . .
O9 S2 C8 107.24(15) . .
O10 S2 C8 107.01(15) . .
N1 S2 C8 108.79(16) . .
C28 O17 C32 117.6(3) . .
C27 N6 C31 125.3(3) . .
O16 C27 N6 122.1(3) . .
O16 C27 C28 123.0(3) . .
N6 C27 C28 114.9(3) . .
C29 C28 O17 127.1(3) . .
C29 C28 C27 120.5(3) . .
O17 C28 C27 112.4(3) . .
C9 C8 C13 121.2(3) . .
C9 C8 S2 122.5(2) . .
C13 C8 S2 116.3(2) . .
C12 C11 C10 119.5(3) . .
C12 C11 C14 117.5(3) . .
C10 C11 C14 123.0(3) . .
C11 C12 C13 121.2(3) . .
C8 C9 C10 119.2(3) . .
C11 C10 C9 120.2(3) . .
C12 C13 C8 118.6(3) . .
O11 C14 O12 124.1(3) . .
O11 C14 C11 121.4(3) . .
O12 C14 C11 114.5(3) . .
C28 C29 C30 120.8(3) . .
C31 C30 C29 119.1(3) . .
C30 C31 N6 119.5(3) . .
C17 N5 C16 117.2(3) . .
N5 C16 C15 123.3(3) . .
C16 C15 C19 118.8(3) . .
C16 C15 C20 118.6(2) . .
C19 C15 C20 122.4(2) . .
C18 C19 C15 118.1(3) . .
O13 C20 N4 122.3(3) . .
O13 C20 C15 119.3(2) . .
N4 C20 C15 118.4(2) . .
C19 C18 C17 119.2(3) . .
N5 C17 C18 123.3(3) . .

loop_
_geom_bond_atom_site_label_1
_geom_bond_atom_site_label_2
_geom_bond_distance
_geom_bond_site_symmetry_2
S1 O5 1.426(2) .
S1 O6 1.434(2) .
S1 N2 1.594(3) .
S1 C1 1.781(3) .
O15 C22 1.352(4) .
O15 C26 1.429(4) .
C22 C23 1.349(4) .
C22 C21 1.449(4) .
O7 C7 1.222(4) .
N3 C21 1.361(4) .
N3 C25 1.363(4) .
C5 C6 1.381(4) .
C5 C4 1.387(4) .
O14 C21 1.246(4) .
C7 O8 1.304(3) .
C7 C4 1.493(4) .
C2 C3 1.380(4) .
C2 C1 1.384(4) .
C1 C6 1.380(4) .
C4 C3 1.384(4) .
C23 C24 1.414(5) .
C24 C25 1.350(5) .
S2 O9 1.423(2) .
S2 O10 1.430(3) .
S2 N1 1.590(4) .
S2 C8 1.772(3) .
O17 C28 1.348(4) .
O17 C32 1.425(4) .
N6 C27 1.348(4) .
N6 C31 1.355(4) .
C27 O16 1.243(4) .
C27 C28 1.450(4) .
C28 C29 1.335(5) .
C8 C9 1.376(4) .
C8 C13 1.387(4) .
O12 C14 1.324(4) .
C11 C12 1.375(4) .
C11 C10 1.385(4) .
C11 C14 1.497(4) .
C12 C13 1.384(4) .
C9 C10 1.393(5) .
C14 O11 1.210(4) .
C29 C30 1.413(6) .
C30 C31 1.341(5) .
O13 C20 1.239(3) .
N5 C17 1.333(4) .
N5 C16 1.341(4) .
C16 C15 1.371(4) .
C15 C19 1.393(4) .
C15 C20 1.489(4) .
C19 C18 1.376(4) .
N4 C20 1.321(4) .
C18 C17 1.376(5) .
